data_4109076
loop_
_publ_author_name
'Yu-Bin Dong'
'Qiang Zhang'
'Li-Li Liu'
'Jian-Ping Ma'
'Bo Tang'
'Ru-Qi Huang'

_publ_section_title
;
 [Cu(C24H22N4O3)].CH2Cl2: A Discrete Breathing Metallamacrocycle Showing
 Selective and Reversible Guest Adsorption with Retention of Single
 Crystallinity
;
_journal_name_full 'Journal of the American Chemical Society'
_journal_page_first 1514
_journal_page_last 1515
_journal_paper_doi 10.1021/ja067384z
_journal_volume 129
_journal_year 2007
_chemical_formula_sum 'C50 H46 Cl6 Cu2 N8 O6'
_chemical_formula_weight 1194.73
_chemical_name_systematic
; 
 ? 
;
_space_group_IT_number 14
_symmetry_cell_setting monoclinic
_symmetry_space_group_name_Hall '-P 2ybc'
_symmetry_space_group_name_H-M 'P 1 21/c 1'
_atom_sites_solution_hydrogens geom
_atom_sites_solution_primary direct
_atom_sites_solution_secondary difmap
_audit_creation_method SHELXL-97
_cell_angle_alpha 90.00
_cell_angle_beta 112.884(2)
_cell_angle_gamma 90.00
_cell_formula_units_Z 2
_cell_length_a 13.045(2)
_cell_length_b 14.520(2)
_cell_length_c 14.917(2)
_cell_measurement_reflns_used 2929
_cell_measurement_temperature 298(2)
_cell_measurement_theta_max 24.075
_cell_measurement_theta_min 2.200
_cell_volume 2603.1(6)
_computing_cell_refinement 'Bruker SMART'
_computing_data_collection 'Bruker SMART'
_computing_data_reduction 'Bruker SAINT'
_computing_molecular_graphics 'Bruker SHELXTL'
_computing_publication_material 'Bruker SHELXTL'
_computing_structure_refinement 'SHELXL-97 (Sheldrick, 1997)'
_computing_structure_solution 'SHELXS-97 (Sheldrick, 1990)'
_diffrn_ambient_temperature 298(2)
_diffrn_measured_fraction_theta_full 0.973
_diffrn_measured_fraction_theta_max 0.973
_diffrn_measurement_device_type 'CCD area detector'
_diffrn_measurement_method 'phi and omega scans'
_diffrn_radiation_monochromator graphite
_diffrn_radiation_source 'fine-focus sealed tube'
_diffrn_radiation_type MoK\a
_diffrn_radiation_wavelength 0.71073
_diffrn_reflns_av_R_equivalents 0.0930
_diffrn_reflns_av_sigmaI/netI 0.0966
_diffrn_reflns_limit_h_max 15
_diffrn_reflns_limit_h_min -14
_diffrn_reflns_limit_k_max 15
_diffrn_reflns_limit_k_min -17
_diffrn_reflns_limit_l_max 11
_diffrn_reflns_limit_l_min -18
_diffrn_reflns_number 12979
_diffrn_reflns_theta_full 25.50
_diffrn_reflns_theta_max 25.50
_diffrn_reflns_theta_min 2.20
_exptl_absorpt_coefficient_mu 1.182
_exptl_absorpt_correction_T_max 0.7894
_exptl_absorpt_correction_T_min 0.6824
_exptl_absorpt_correction_type multi-scan
_exptl_absorpt_process_details sadabs
_exptl_crystal_colour brown
_exptl_crystal_density_diffrn 1.524
_exptl_crystal_description block
_exptl_crystal_F_000 1220
_exptl_crystal_size_max 0.50
_exptl_crystal_size_mid 0.40
_exptl_crystal_size_min 0.20
_refine_diff_density_max 0.805
_refine_diff_density_min -0.798
_refine_diff_density_rms 0.095
_refine_ls_extinction_method none
_refine_ls_goodness_of_fit_ref 0.977
_refine_ls_hydrogen_treatment constr
_refine_ls_matrix_type full
_refine_ls_number_parameters 329
_refine_ls_number_reflns 4708
_refine_ls_number_restraints 0
_refine_ls_restrained_S_all 0.977
_refine_ls_R_factor_all 0.1076
_refine_ls_R_factor_gt 0.0704
_refine_ls_shift/su_max 0.001
_refine_ls_shift/su_mean 0.000
_refine_ls_structure_factor_coef Fsqd
_refine_ls_weighting_details 'calc w=1/[\s^2^(Fo^2^)+(0.1302P)^2^+0.0000P] where P=(Fo^2^+2Fc^2^)/3'
_refine_ls_weighting_scheme calc
_refine_ls_wR_factor_gt 0.1911
_refine_ls_wR_factor_ref 0.2126
_reflns_number_gt 2976
_reflns_number_total 4708
_reflns_threshold_expression >2sigma(I)
_cod_data_source_file ja067384zsi20061209_020356.cif
_cod_data_source_block 3
_cod_original_cell_volume 2603.1(7)
_cod_database_code 4109076

loop_
_symmetry_equiv_pos_as_xyz
'x, y, z'
'-x, y+1/2, -z+1/2'
'-x, -y, -z'
'x, -y-1/2, z-1/2'

loop_
_atom_site_label
_atom_site_type_symbol
_atom_site_fract_x
_atom_site_fract_y
_atom_site_fract_z
_atom_site_U_iso_or_equiv
_atom_site_adp_type
_atom_site_occupancy
_atom_site_symmetry_multiplicity
_atom_site_calc_flag
_atom_site_refinement_flags
Cu1 Cu 0.30162(5) 1.03573(4) -0.04875(4) 0.0390(3) Uani 1 1 d .
N1 N 0.3558(3) 0.9256(3) 0.0372(3) 0.0375(10) Uani 1 1 d .
N2 N -0.2316(3) 0.8527(3) 0.1289(3) 0.0378(10) Uani 1 1 d .
N3 N 0.3196(4) 0.9601(3) 0.4339(3) 0.0476(12) Uani 1 1 d .
N4 N 0.2219(4) 0.9456(3) 0.4495(3) 0.0470(12) Uani 1 1 d .
C1 C 0.2944(4) 0.9478(3) 0.3419(3) 0.0345(11) Uani 1 1 d .
C2 C 0.3666(4) 0.9552(3) 0.2880(4) 0.0345(11) Uani 1 1 d .
C3 C 0.4777(4) 0.9831(4) 0.3391(4) 0.0423(13) Uani 1 1 d .
H3 H 0.5040 0.9971 0.4051 0.051 Uiso 1 1 calc R
C4 C 0.5466(4) 0.9891(4) 0.2884(4) 0.0470(14) Uani 1 1 d .
H4 H 0.6201 1.0076 0.3208 0.056 Uiso 1 1 calc R
C5 C 0.5078(4) 0.9682(4) 0.1905(4) 0.0435(13) Uani 1 1 d .
H5 H 0.5554 0.9723 0.1577 0.052 Uiso 1 1 calc R
C6 C 0.3979(4) 0.9411(3) 0.1408(4) 0.0358(11) Uani 1 1 d .
C7 C 0.3298(4) 0.9345(3) 0.1900(4) 0.0340(11) Uani 1 1 d .
H7 H 0.2566 0.9156 0.1569 0.041 Uiso 1 1 calc R
C8 C 0.4072(7) 0.7642(5) 0.0751(5) 0.075(2) Uani 1 1 d .
H8A H 0.4790 0.7824 0.1215 0.112 Uiso 1 1 calc R
H8B H 0.4150 0.7110 0.0402 0.112 Uiso 1 1 calc R
H8C H 0.3595 0.7498 0.1085 0.112 Uiso 1 1 calc R
C9 C 0.3579(5) 0.8409(4) 0.0056(4) 0.0456(13) Uani 1 1 d .
C10 C 0.3112(5) 0.8176(4) -0.0947(4) 0.0539(15) Uani 1 1 d .
H10 H 0.3172 0.7563 -0.1102 0.065 Uiso 1 1 calc R
C11 C 0.2588(5) 0.8754(4) -0.1706(4) 0.0465(13) Uani 1 1 d .
C12 C 0.2067(7) 0.8391(5) -0.2719(4) 0.073(2) Uani 1 1 d .
H12A H 0.1275 0.8358 -0.2912 0.109 Uiso 1 1 calc R
H12B H 0.2354 0.7788 -0.2746 0.109 Uiso 1 1 calc R
H12C H 0.2238 0.8795 -0.3152 0.109 Uiso 1 1 calc R
C13 C -0.4521(6) 0.7706(5) -0.1689(5) 0.069(2) Uani 1 1 d .
H13A H -0.5240 0.7993 -0.1902 0.104 Uiso 1 1 calc R
H13B H -0.4606 0.7049 -0.1690 0.104 Uiso 1 1 calc R
H13C H -0.4165 0.7871 -0.2121 0.104 Uiso 1 1 calc R
C14 C -0.3829(5) 0.8022(4) -0.0690(4) 0.0519(15) Uani 1 1 d .
C15 C -0.3259(5) 0.7441(4) 0.0028(5) 0.0557(16) Uani 1 1 d .
H15 H -0.3361 0.6816 -0.0111 0.067 Uiso 1 1 calc R
C16 C -0.2515(5) 0.7683(4) 0.0981(4) 0.0472(14) Uani 1 1 d .
C17 C -0.1918(7) 0.6893(5) 0.1627(5) 0.086(3) Uani 1 1 d .
H17A H -0.1137 0.7026 0.1923 0.129 Uiso 1 1 calc R
H17B H -0.2033 0.6341 0.1245 0.129 Uiso 1 1 calc R
H17C H -0.2205 0.6807 0.2124 0.129 Uiso 1 1 calc R
C18 C -0.1548(4) 0.8688(3) 0.2270(4) 0.0363(11) Uani 1 1 d .
C19 C -0.1933(4) 0.8725(4) 0.3021(4) 0.0448(13) Uani 1 1 d .
H19 H -0.2678 0.8609 0.2889 0.054 Uiso 1 1 calc R
C20 C -0.1220(5) 0.8932(4) 0.3948(4) 0.0481(14) Uani 1 1 d .
H20 H -0.1490 0.8967 0.4439 0.058 Uiso 1 1 calc R
C21 C -0.0102(5) 0.9091(4) 0.4165(4) 0.0425(13) Uani 1 1 d .
H21 H 0.0383 0.9214 0.4801 0.051 Uiso 1 1 calc R
C22 C 0.0280(4) 0.9064(3) 0.3421(4) 0.0364(11) Uani 1 1 d .
C23 C -0.0448(4) 0.8866(3) 0.2480(4) 0.0360(11) Uani 1 1 d .
H23 H -0.0185 0.8853 0.1982 0.043 Uiso 1 1 calc R
C24 C 0.1466(4) 0.9256(3) 0.3661(4) 0.0359(11) Uani 1 1 d .
C25 C 0.9733(7) 0.8399(7) 0.9277(6) 0.099(3) Uani 1 1 d .
H25 H 0.9554 0.7847 0.8868 0.119 Uiso 1 1 calc R
Cl1 Cl 1.0376(2) 0.9161(2) 0.8762(2) 0.1398(12) Uani 1 1 d .
Cl2 Cl 1.0591(3) 0.8054(2) 1.0413(2) 0.1475(13) Uani 1 1 d .
Cl3 Cl 0.8521(2) 0.8832(3) 0.9222(2) 0.1415(12) Uani 1 1 d .
O1 O 0.1855(3) 0.9245(2) 0.2940(2) 0.0369(8) Uani 1 1 d .
O2 O -0.3792(4) 0.8905(3) -0.0590(3) 0.0770(15) Uani 1 1 d .
O3 O 0.2493(3) 0.9630(2) -0.1634(3) 0.0516(10) Uani 1 1 d .

loop_
_atom_site_aniso_label
_atom_site_aniso_U_11
_atom_site_aniso_U_22
_atom_site_aniso_U_33
_atom_site_aniso_U_23
_atom_site_aniso_U_13
_atom_site_aniso_U_12
Cu1 0.0482(4) 0.0327(4) 0.0300(4) -0.0038(3) 0.0086(3) -0.0017(3)
N1 0.042(2) 0.037(2) 0.029(2) -0.0024(19) 0.010(2) -0.0018(19)
N2 0.042(2) 0.036(2) 0.033(2) -0.0026(19) 0.013(2) -0.0018(18)
N3 0.043(3) 0.066(3) 0.028(2) -0.011(2) 0.008(2) -0.007(2)
N4 0.046(3) 0.063(3) 0.027(2) -0.008(2) 0.010(2) -0.008(2)
C1 0.034(3) 0.035(3) 0.026(2) -0.002(2) 0.002(2) -0.001(2)
C2 0.032(3) 0.034(3) 0.030(3) 0.001(2) 0.005(2) 0.000(2)
C3 0.037(3) 0.045(3) 0.035(3) -0.007(2) 0.003(2) -0.001(2)
C4 0.030(3) 0.054(3) 0.046(3) -0.005(3) 0.003(3) -0.002(2)
C5 0.035(3) 0.053(3) 0.042(3) -0.001(3) 0.015(2) 0.000(2)
C6 0.036(3) 0.037(3) 0.029(3) -0.002(2) 0.006(2) 0.001(2)
C7 0.032(2) 0.033(3) 0.031(3) -0.003(2) 0.006(2) -0.0024(19)
C8 0.117(6) 0.044(4) 0.053(4) 0.004(3) 0.021(4) 0.012(4)
C9 0.057(3) 0.036(3) 0.039(3) 0.000(2) 0.013(3) 0.003(2)
C10 0.084(4) 0.029(3) 0.042(3) -0.009(2) 0.017(3) 0.004(3)
C11 0.058(3) 0.043(3) 0.037(3) -0.008(3) 0.016(3) -0.005(3)
C12 0.112(6) 0.057(4) 0.035(3) -0.012(3) 0.014(4) -0.012(4)
C13 0.079(5) 0.053(4) 0.052(4) -0.015(3) 0.000(4) -0.002(3)
C14 0.053(3) 0.043(3) 0.048(4) -0.012(3) 0.008(3) 0.000(3)
C15 0.069(4) 0.036(3) 0.055(4) -0.010(3) 0.017(3) -0.008(3)
C16 0.057(3) 0.037(3) 0.043(3) 0.001(3) 0.013(3) -0.001(2)
C17 0.131(7) 0.039(4) 0.058(4) 0.002(3) 0.004(5) 0.004(4)
C18 0.041(3) 0.035(3) 0.034(3) 0.001(2) 0.016(2) 0.003(2)
C19 0.040(3) 0.054(3) 0.041(3) 0.002(3) 0.016(3) -0.002(2)
C20 0.058(4) 0.057(4) 0.041(3) -0.001(3) 0.032(3) 0.005(3)
C21 0.054(3) 0.045(3) 0.030(3) -0.001(2) 0.018(3) 0.002(2)
C22 0.042(3) 0.032(3) 0.034(3) -0.001(2) 0.014(2) 0.002(2)
C23 0.045(3) 0.034(3) 0.030(3) -0.003(2) 0.016(2) 0.000(2)
C24 0.042(3) 0.037(3) 0.028(3) 0.000(2) 0.012(2) -0.002(2)
C25 0.103(6) 0.092(6) 0.078(6) 0.009(5) 0.009(5) 0.001(5)
Cl1 0.127(2) 0.161(3) 0.144(3) 0.016(2) 0.067(2) -0.039(2)
Cl2 0.175(3) 0.112(2) 0.0874(18) 0.0072(16) -0.0230(18) -0.0046(19)
Cl3 0.1114(19) 0.194(3) 0.144(3) -0.007(2) 0.076(2) 0.013(2)
O1 0.0353(18) 0.049(2) 0.0248(17) -0.0036(15) 0.0093(15) -0.0007(15)
O2 0.105(4) 0.041(2) 0.045(2) -0.010(2) -0.014(3) -0.001(2)
O3 0.075(3) 0.034(2) 0.036(2) -0.0037(17) 0.011(2) -0.0019(18)

loop_
_atom_type_symbol
_atom_type_description
_atom_type_scat_dispersion_real
_atom_type_scat_dispersion_imag
_atom_type_scat_source
C C 0.0033 0.0016 'International Tables Vol C Tables 4.2.6.8 and 6.1.1.4'
H H 0.0000 0.0000 'International Tables Vol C Tables 4.2.6.8 and 6.1.1.4'
N N 0.0061 0.0033 'International Tables Vol C Tables 4.2.6.8 and 6.1.1.4'
O O 0.0106 0.0060 'International Tables Vol C Tables 4.2.6.8 and 6.1.1.4'
Cu Cu 0.3201 1.2651 'International Tables Vol C Tables 4.2.6.8 and 6.1.1.4'
Cl Cl 0.1484 0.1585 'International Tables Vol C Tables 4.2.6.8 and 6.1.1.4'

loop_
_geom_angle_atom_site_label_1
_geom_angle_atom_site_label_2
_geom_angle_atom_site_label_3
_geom_angle
_geom_angle_site_symmetry_1
_geom_angle_site_symmetry_3
O2 Cu1 O3 168.4(2) 3_575 .
O2 Cu1 N1 88.20(18) 3_575 .
O3 Cu1 N1 92.68(16) . .
O2 Cu1 N2 91.09(18) 3_575 3_575
O3 Cu1 N2 89.48(16) . 3_575
N1 Cu1 N2 172.73(17) . 3_575
C9 N1 C6 118.4(4) . .
C9 N1 Cu1 124.5(4) . .
C6 N1 Cu1 117.1(3) . .
C16 N2 C18 118.6(4) . .
C16 N2 Cu1 124.5(4) . 3_575
C18 N2 Cu1 116.9(3) . 3_575
C1 N3 N4 106.5(4) . .
C24 N4 N3 106.0(4) . .
N3 C1 O1 111.9(4) . .
N3 C1 C2 128.5(4) . .
O1 C1 C2 119.6(4) . .
C7 C2 C3 119.7(5) . .
C7 C2 C1 122.2(4) . .
C3 C2 C1 118.1(4) . .
C4 C3 C2 118.2(5) . .
C4 C3 H3 120.9 . .
C2 C3 H3 120.9 . .
C5 C4 C3 121.0(5) . .
C5 C4 H4 119.5 . .
C3 C4 H4 119.5 . .
C4 C5 C6 120.3(5) . .
C4 C5 H5 119.9 . .
C6 C5 H5 119.9 . .
C7 C6 C5 119.1(5) . .
C7 C6 N1 120.8(4) . .
C5 C6 N1 120.0(5) . .
C6 C7 C2 121.7(4) . .
C6 C7 H7 119.2 . .
C2 C7 H7 119.2 . .
C9 C8 H8A 109.5 . .
C9 C8 H8B 109.5 . .
H8A C8 H8B 109.5 . .
C9 C8 H8C 109.5 . .
H8A C8 H8C 109.5 . .
H8B C8 H8C 109.5 . .
N1 C9 C10 122.6(5) . .
N1 C9 C8 120.8(5) . .
C10 C9 C8 116.6(5) . .
C11 C10 C9 126.9(5) . .
C11 C10 H10 116.5 . .
C9 C10 H10 116.5 . .
O3 C11 C10 125.0(5) . .
O3 C11 C12 114.4(5) . .
C10 C11 C12 120.6(5) . .
C11 C12 H12A 109.5 . .
C11 C12 H12B 109.5 . .
H12A C12 H12B 109.5 . .
C11 C12 H12C 109.5 . .
H12A C12 H12C 109.5 . .
H12B C12 H12C 109.5 . .
C14 C13 H13A 109.5 . .
C14 C13 H13B 109.5 . .
H13A C13 H13B 109.5 . .
C14 C13 H13C 109.5 . .
H13A C13 H13C 109.5 . .
H13B C13 H13C 109.5 . .
O2 C14 C15 123.4(5) . .
O2 C14 C13 113.8(5) . .
C15 C14 C13 122.8(5) . .
C14 C15 C16 126.6(5) . .
C14 C15 H15 116.7 . .
C16 C15 H15 116.7 . .
N2 C16 C15 123.6(5) . .
N2 C16 C17 120.6(5) . .
C15 C16 C17 115.7(5) . .
C16 C17 H17A 109.5 . .
C16 C17 H17B 109.5 . .
H17A C17 H17B 109.5 . .
C16 C17 H17C 109.5 . .
H17A C17 H17C 109.5 . .
H17B C17 H17C 109.5 . .
C23 C18 C19 118.8(5) . .
C23 C18 N2 121.2(4) . .
C19 C18 N2 119.9(4) . .
C20 C19 C18 120.4(5) . .
C20 C19 H19 119.8 . .
C18 C19 H19 119.8 . .
C19 C20 C21 120.9(5) . .
C19 C20 H20 119.5 . .
C21 C20 H20 119.5 . .
C22 C21 C20 118.9(5) . .
C22 C21 H21 120.6 . .
C20 C21 H21 120.6 . .
C21 C22 C23 120.0(5) . .
C21 C22 C24 118.1(5) . .
C23 C22 C24 121.8(5) . .
C18 C23 C22 121.0(5) . .
C18 C23 H23 119.5 . .
C22 C23 H23 119.5 . .
N4 C24 O1 113.0(4) . .
N4 C24 C22 127.9(5) . .
O1 C24 C22 119.1(4) . .
Cl3 C25 Cl2 113.7(6) . .
Cl3 C25 Cl1 110.4(5) . .
Cl2 C25 Cl1 112.6(5) . .
Cl3 C25 H25 106.5 . .
Cl2 C25 H25 106.5 . .
Cl1 C25 H25 106.5 . .
C24 O1 C1 102.5(4) . .
C14 O2 Cu1 130.7(4) . 3_575
C11 O3 Cu1 127.8(4) . .

loop_
_geom_bond_atom_site_label_1
_geom_bond_atom_site_label_2
_geom_bond_distance
_geom_bond_site_symmetry_2
Cu1 O2 1.868(4) 3_575
Cu1 O3 1.896(4) .
Cu1 N1 1.999(4) .
Cu1 N2 2.010(4) 3_575
N1 C9 1.321(7) .
N1 C6 1.441(6) .
N2 C16 1.300(7) .
N2 C18 1.435(6) .
N2 Cu1 2.010(4) 3_575
N3 C1 1.294(6) .
N3 N4 1.398(6) .
N4 C24 1.282(6) .
C1 O1 1.362(6) .
C1 C2 1.460(7) .
C2 C7 1.384(7) .
C2 C3 1.409(7) .
C3 C4 1.384(7) .
C3 H3 0.9300 .
C4 C5 1.381(8) .
C4 H4 0.9300 .
C5 C6 1.391(7) .
C5 H5 0.9300 .
C6 C7 1.357(7) .
C7 H7 0.9300 .
C8 C9 1.487(8) .
C8 H8A 0.9600 .
C8 H8B 0.9600 .
C8 H8C 0.9600 .
C9 C10 1.420(8) .
C10 C11 1.360(8) .
C10 H10 0.9300 .
C11 O3 1.287(6) .
C11 C12 1.492(7) .
C12 H12A 0.9600 .
C12 H12B 0.9600 .
C12 H12C 0.9600 .
C13 C14 1.483(8) .
C13 H13A 0.9600 .
C13 H13B 0.9600 .
C13 H13C 0.9600 .
C14 O2 1.290(7) .
C14 C15 1.338(8) .
C15 C16 1.418(8) .
C15 H15 0.9300 .
C16 C17 1.506(8) .
C17 H17A 0.9600 .
C17 H17B 0.9600 .
C17 H17C 0.9600 .
C18 C23 1.369(7) .
C18 C19 1.395(7) .
C19 C20 1.366(7) .
C19 H19 0.9300 .
C20 C21 1.385(8) .
C20 H20 0.9300 .
C21 C22 1.383(7) .
C21 H21 0.9300 .
C22 C23 1.386(7) .
C22 C24 1.472(7) .
C23 H23 0.9300 .
C24 O1 1.357(6) .
C25 Cl3 1.673(9) .
C25 Cl2 1.702(8) .
C25 Cl1 1.738(9) .
C25 H25 0.9800 .
O2 Cu1 1.868(4) 3_575

loop_
_geom_torsion_atom_site_label_1
_geom_torsion_atom_site_label_2
_geom_torsion_atom_site_label_3
_geom_torsion_atom_site_label_4
_geom_torsion
_geom_torsion_site_symmetry_1
_geom_torsion_site_symmetry_4
O2 Cu1 N1 C9 -161.1(5) 3_575 .
O3 Cu1 N1 C9 7.3(5) . .
N2 Cu1 N1 C9 114.4(13) 3_575 .
O2 Cu1 N1 C6 17.2(4) 3_575 .
O3 Cu1 N1 C6 -174.4(4) . .
N2 Cu1 N1 C6 -67.3(14) 3_575 .
C1 N3 N4 C24 0.2(6) . .
N4 N3 C1 O1 -0.8(6) . .
N4 N3 C1 C2 179.7(5) . .
N3 C1 C2 C7 176.0(5) . .
O1 C1 C2 C7 -3.5(7) . .
N3 C1 C2 C3 -3.1(8) . .
O1 C1 C2 C3 177.4(4) . .
C7 C2 C3 C4 0.2(7) . .
C1 C2 C3 C4 179.3(5) . .
C2 C3 C4 C5 -0.1(8) . .
C3 C4 C5 C6 0.4(8) . .
C4 C5 C6 C7 -0.7(8) . .
C4 C5 C6 N1 175.6(5) . .
C9 N1 C6 C7 -89.5(6) . .
Cu1 N1 C6 C7 92.1(5) . .
C9 N1 C6 C5 94.2(6) . .
Cu1 N1 C6 C5 -84.1(5) . .
C5 C6 C7 C2 0.8(7) . .
N1 C6 C7 C2 -175.5(5) . .
C3 C2 C7 C6 -0.5(7) . .
C1 C2 C7 C6 -179.6(4) . .
C6 N1 C9 C10 175.5(5) . .
Cu1 N1 C9 C10 -6.3(8) . .
C6 N1 C9 C8 -2.7(8) . .
Cu1 N1 C9 C8 175.5(5) . .
N1 C9 C10 C11 -0.5(10) . .
C8 C9 C10 C11 177.7(6) . .
C9 C10 C11 O3 4.7(11) . .
C9 C10 C11 C12 -175.5(6) . .
O2 C14 C15 C16 -2.0(11) . .
C13 C14 C15 C16 175.0(6) . .
C18 N2 C16 C15 179.9(5) . .
Cu1 N2 C16 C15 0.1(8) 3_575 .
C18 N2 C16 C17 -2.4(8) . .
Cu1 N2 C16 C17 177.9(5) 3_575 .
C14 C15 C16 N2 2.1(11) . .
C14 C15 C16 C17 -175.8(7) . .
C16 N2 C18 C23 94.5(6) . .
Cu1 N2 C18 C23 -85.8(5) 3_575 .
C16 N2 C18 C19 -89.8(6) . .
Cu1 N2 C18 C19 89.9(5) 3_575 .
C23 C18 C19 C20 -0.3(8) . .
N2 C18 C19 C20 -176.1(5) . .
C18 C19 C20 C21 -1.2(9) . .
C19 C20 C21 C22 1.9(8) . .
C20 C21 C22 C23 -1.0(8) . .
C20 C21 C22 C24 178.6(5) . .
C19 C18 C23 C22 1.1(7) . .
N2 C18 C23 C22 176.9(4) . .
C21 C22 C23 C18 -0.5(7) . .
C24 C22 C23 C18 179.9(5) . .
N3 N4 C24 O1 0.5(6) . .
N3 N4 C24 C22 -178.4(5) . .
C21 C22 C24 N4 -0.3(8) . .
C23 C22 C24 N4 179.3(5) . .
C21 C22 C24 O1 -179.1(4) . .
C23 C22 C24 O1 0.4(7) . .
N4 C24 O1 C1 -1.0(6) . .
C22 C24 O1 C1 178.0(4) . .
N3 C1 O1 C24 1.1(5) . .
C2 C1 O1 C24 -179.4(4) . .
C15 C14 O2 Cu1 -0.5(10) . 3_575
C13 C14 O2 Cu1 -177.7(5) . 3_575
C10 C11 O3 Cu1 -1.0(9) . .
C12 C11 O3 Cu1 179.2(4) . .
O2 Cu1 O3 C11 90.3(10) 3_575 .
N1 Cu1 O3 C11 -3.8(5) . .
N2 Cu1 O3 C11 -176.9(5) 3_575 .
